data_2230062
loop_
_publ_author_name
'Huang, Jian-Xin'
'Duan, Wen-Gui'
'Ma, Xian-Li'
'Mo, Qi-Jin'
'Liang, Yin-Hua'

_publ_section_title
;
 <i>rac</i>-(1<i>R</i>,2<i>S</i>,6<i>R</i>,7<i>R</i>)-4-{[(1<i>E</i>)-(2-Chlorophenyl)methylidene]amino}-1-isopropyl-7-methyl-4-azatricyclo[5.2.2.0^2,6^]undec-8-ene-3,5-dione
;
_journal_coeditor_code LD2006
_journal_issue 5
_journal_name_full 'Acta Crystallographica Section E'
_journal_page_first o1251
_journal_paper_doi 10.1107/S1600536811013468
_journal_volume 67
_journal_year 2011
_chemical_formula_iupac 'C21 H23 Cl1 N2 O2'
_chemical_formula_moiety 'C21 H23 Cl1 N2 O2'
_chemical_formula_sum 'C21 H23 Cl N2 O2'
_chemical_formula_weight 370.86
_chemical_melting_point 409
_chemical_name_systematic
;\
<i>rac</i>-(1<i>R</i>,2<i>S</i>,6<i>R</i>,7<i>R</i>)-4-{[(1<i>E</i>)-\
(2-Chlorophenyl)methylidene]amino}-1-isopropyl-7-methyl-4-\
azatricyclo[5.2.2.0^2,6^]undec-8-ene-3,5-dione
;
_space_group_IT_number 32
_symmetry_cell_setting orthorhombic
_symmetry_space_group_name_Hall 'P 2 -2ab'
_symmetry_space_group_name_H-M 'P b a 2'
_atom_sites_solution_hydrogens geom
_atom_sites_solution_primary direct
_atom_sites_solution_secondary difmap
_audit_creation_method SHELXL-97
_cell_angle_alpha 90.00
_cell_angle_beta 90.00
_cell_angle_gamma 90.00
_cell_formula_units_Z 8
_cell_length_a 18.505(9)
_cell_length_b 27.012(13)
_cell_length_c 7.630(4)
_cell_measurement_reflns_used 5447
_cell_measurement_temperature 296(2)
_cell_measurement_theta_max 24.78
_cell_measurement_theta_min 2.33
_cell_volume 3814(3)
_computing_cell_refinement '<i>SAINT</i> (Bruker, 2002)'
_computing_data_collection '<i>SMART</i> (Bruker, 2001)'
_computing_data_reduction '<i>SAINT</i> (Bruker, 2002)'
_computing_molecular_graphics '<i>SHELXTL</i> (Sheldrick, 2008)'
_computing_publication_material '<i>SHELXTL</i> (Sheldrick, 2008)'
_computing_structure_refinement '<i>SHELXL97</i> (Sheldrick, 2008)'
_computing_structure_solution '<i>SHELXS97</i> (Sheldrick, 2008)'
_diffrn_ambient_temperature 296(2)
_diffrn_measured_fraction_theta_full 0.993
_diffrn_measured_fraction_theta_max 0.993
_diffrn_measurement_device_type 'Bruker SMART CCD area-detector'
_diffrn_measurement_method '\f and \w'
_diffrn_radiation_monochromator graphite
_diffrn_radiation_source 'fine-focus sealed tube'
_diffrn_radiation_type MoK\a
_diffrn_radiation_wavelength 0.71073
_diffrn_reflns_av_R_equivalents 0.0923
_diffrn_reflns_av_sigmaI/netI 0.1616
_diffrn_reflns_limit_h_max 22
_diffrn_reflns_limit_h_min -23
_diffrn_reflns_limit_k_max 34
_diffrn_reflns_limit_k_min -34
_diffrn_reflns_limit_l_max 9
_diffrn_reflns_limit_l_min -9
_diffrn_reflns_number 26001
_diffrn_reflns_theta_full 27.44
_diffrn_reflns_theta_max 27.44
_diffrn_reflns_theta_min 1.33
_exptl_absorpt_coefficient_mu 0.218
_exptl_absorpt_correction_T_max 0.947
_exptl_absorpt_correction_T_min 0.929
_exptl_absorpt_correction_type multi-scan
_exptl_absorpt_process_details '(SADABS; Sheldrick, 1996)'
_exptl_crystal_colour colourless
_exptl_crystal_density_diffrn 1.292
_exptl_crystal_density_method 'not measured'
_exptl_crystal_description Block
_exptl_crystal_F_000 1568
_exptl_crystal_size_max 0.35
_exptl_crystal_size_mid 0.28
_exptl_crystal_size_min 0.25
_refine_diff_density_max 0.142
_refine_diff_density_min -0.242
_refine_ls_abs_structure_details 'Flack (1983), <b>3824 Friedel pairs</b>'
_refine_ls_abs_structure_Flack 0.26(7)
_refine_ls_extinction_method none
_refine_ls_goodness_of_fit_ref 0.993
_refine_ls_hydrogen_treatment constr
_refine_ls_matrix_type full
_refine_ls_number_parameters 470
_refine_ls_number_reflns 8499
_refine_ls_number_restraints 1
_refine_ls_restrained_S_all 0.993
_refine_ls_R_factor_all 0.1265
_refine_ls_R_factor_gt 0.0593
_refine_ls_shift/su_max 0.000
_refine_ls_shift/su_mean 0.000
_refine_ls_structure_factor_coef Fsqd
_refine_ls_weighting_details 'calc w=1/[\s^2^(Fo^2^)+(0.0308P)^2^+0.0000P] where P=(Fo^2^+2Fc^2^)/3'
_refine_ls_weighting_scheme calc
_refine_ls_wR_factor_gt 0.1090
_refine_ls_wR_factor_ref 0.1289
_reflns_number_gt 4632
_reflns_number_total 8499
_reflns_threshold_expression I>2\s(I)
_cod_data_source_file ld2006.cif
_cod_data_source_block I
_cod_depositor_comments
;
 Correcting the _chemical_name_systematic data item value by replacing the
 question mark symbol ('?') with the opening angle bracket symbol '<'
 after consulting the original publication.

 Antanas Vaitkus,
 2018-10-12
;
_cod_original_formula_sum 'C21 H23 Cl1 N2 O2'
_cod_database_code 2230062
_cod_database_fobs_code 2230062

loop_
_symmetry_equiv_pos_as_xyz
'x, y, z'
'-x, -y, z'
'x+1/2, -y+1/2, z'
'-x+1/2, y+1/2, z'

loop_
_atom_site_type_symbol
_atom_site_label
_atom_site_fract_x
_atom_site_fract_y
_atom_site_fract_z
_atom_site_U_iso_or_equiv
_atom_site_adp_type
_atom_site_calc_flag
_atom_site_refinement_flags
_atom_site_occupancy
_atom_site_symmetry_multiplicity
_atom_site_disorder_assembly
_atom_site_disorder_group
Cl Cl1A 0.84297(7) 0.09373(3) 0.36480(15) 0.0834(3) Uani d . 1 1 . .
Cl Cl1B 0.59584(8) 0.44416(3) 0.80798(15) 0.0956(4) Uani d . 1 1 . .
O O1A 0.91729(14) 0.33806(8) 0.1121(3) 0.0617(7) Uani d . 1 1 . .
O O2A 0.86707(19) 0.24002(8) 0.5824(4) 0.0871(10) Uani d . 1 1 . .
O O1B 0.53699(13) 0.19579(7) 0.5811(3) 0.0564(6) Uani d . 1 1 . .
O O2B 0.59021(16) 0.29986(8) 1.0328(3) 0.0752(8) Uani d . 1 1 . .
N N1A 0.88856(15) 0.27992(8) 0.3209(3) 0.0434(7) Uani d . 1 1 . .
N N2A 0.89422(16) 0.24227(8) 0.1979(4) 0.0495(7) Uani d . 1 1 . .
N N1B 0.56592(15) 0.25645(8) 0.7799(3) 0.0423(7) Uani d . 1 1 . .
N N2B 0.56132(15) 0.29247(8) 0.6508(3) 0.0473(7) Uani d . 1 1 . .
C C1A 0.82636(18) 0.40115(9) 0.3761(5) 0.0409(7) Uani d . 1 1 . .
C C2A 0.88924(17) 0.36367(10) 0.4107(4) 0.0409(8) Uani d . 1 1 . .
H H2AB 0.9341 0.3818 0.4339 0.049 Uiso calc R 1 1 . .
C C3A 0.90062(18) 0.32852(10) 0.2604(4) 0.0432(8) Uani d . 1 1 . .
C C4A 0.8747(2) 0.27826(11) 0.5006(4) 0.0523(9) Uani d . 1 1 . .
C C5A 0.87074(19) 0.33034(10) 0.5702(4) 0.0449(8) Uani d . 1 1 . .
H H5AA 0.9076 0.3348 0.6610 0.054 Uiso calc R 1 1 . .
C C6A 0.7954(2) 0.34372(11) 0.6468(4) 0.0523(9) Uani d . 1 1 . .
C C7A 0.75934(18) 0.37079(10) 0.3591(5) 0.0480(8) Uani d . 1 1 . .
H H7A 0.7302 0.3720 0.2598 0.058 Uiso calc R 1 1 . .
C C8A 0.7441(2) 0.34205(11) 0.4946(5) 0.0525(9) Uani d . 1 1 . .
H H8A 0.7034 0.3218 0.4955 0.063 Uiso calc R 1 1 . .
C C9A 0.8194(2) 0.43166(11) 0.5466(5) 0.0567(10) Uani d . 1 1 . .
H H9AA 0.8641 0.4495 0.5676 0.068 Uiso calc R 1 1 . .
H H9AB 0.7810 0.4558 0.5334 0.068 Uiso calc R 1 1 . .
C C10A 0.8030(2) 0.39829(11) 0.7037(5) 0.0633(10) Uani d . 1 1 . .
H H10A 0.7586 0.4091 0.7591 0.076 Uiso calc R 1 1 . .
H H10B 0.8417 0.4012 0.7890 0.076 Uiso calc R 1 1 . .
C C11A 0.8400(2) 0.43375(11) 0.2117(5) 0.0577(10) Uani d . 1 1 . .
H H11A 0.8408 0.4115 0.1103 0.069 Uiso calc R 1 1 . .
C C12A 0.9112(2) 0.46143(14) 0.2123(6) 0.0878(14) Uani d . 1 1 . .
H H12A 0.9500 0.4385 0.2314 0.132 Uiso calc R 1 1 . .
H H12B 0.9109 0.4856 0.3044 0.132 Uiso calc R 1 1 . .
H H12C 0.9178 0.4777 0.1016 0.132 Uiso calc R 1 1 . .
C C13A 0.7777(3) 0.47078(13) 0.1818(6) 0.0898(14) Uani d . 1 1 . .
H H13A 0.7325 0.4533 0.1808 0.135 Uiso calc R 1 1 . .
H H13B 0.7844 0.4873 0.0715 0.135 Uiso calc R 1 1 . .
H H13C 0.7774 0.4948 0.2745 0.135 Uiso calc R 1 1 . .
C C14A 0.7731(3) 0.31109(13) 0.7997(5) 0.0815(13) Uani d . 1 1 . .
H H14A 0.7693 0.2774 0.7609 0.122 Uiso calc R 1 1 . .
H H14B 0.7272 0.3220 0.8440 0.122 Uiso calc R 1 1 . .
H H14C 0.8087 0.3133 0.8909 0.122 Uiso calc R 1 1 . .
C C15A 0.88097(19) 0.19845(10) 0.2429(5) 0.0531(9) Uani d . 1 1 . .
H H15A 0.8705 0.1909 0.3591 0.064 Uiso calc R 1 1 . .
C C16A 0.88219(17) 0.15936(10) 0.1101(4) 0.0442(8) Uani d . 1 1 . .
C C17A 0.86575(19) 0.11071(11) 0.1516(5) 0.0547(9) Uani d . 1 1 . .
C C18A 0.8649(2) 0.07424(12) 0.0247(6) 0.0676(11) Uani d . 1 1 . .
H H18A 0.8531 0.0419 0.0549 0.081 Uiso calc R 1 1 . .
C C19A 0.8815(2) 0.08581(13) -0.1468(6) 0.0726(12) Uani d . 1 1 . .
H H19A 0.8819 0.0611 -0.2317 0.087 Uiso calc R 1 1 . .
C C20A 0.8977(2) 0.13413(12) -0.1928(5) 0.0618(10) Uani d . 1 1 . .
H H20A 0.9081 0.1422 -0.3086 0.074 Uiso calc R 1 1 . .
C C21A 0.89824(18) 0.17020(12) -0.0641(4) 0.0497(9) Uani d . 1 1 . .
H H21A 0.9096 0.2026 -0.0947 0.060 Uiso calc R 1 1 . .
C C1B 0.62464(19) 0.13513(10) 0.8637(4) 0.0468(8) Uani d . 1 1 . .
C C2B 0.56289(17) 0.17445(9) 0.8870(4) 0.0410(8) Uani d . 1 1 . .
H H2BB 0.5174 0.1573 0.9118 0.049 Uiso calc R 1 1 . .
C C3B 0.55280(17) 0.20729(10) 0.7289(4) 0.0411(8) Uani d . 1 1 . .
C C4B 0.58056(19) 0.26101(11) 0.9590(4) 0.0487(9) Uani d . 1 1 . .
C C5B 0.58019(19) 0.20992(10) 1.0396(4) 0.0426(8) Uani d . 1 1 . .
H H5BA 0.5415 0.2080 1.1271 0.051 Uiso calc R 1 1 . .
C C6B 0.65302(19) 0.19637(11) 1.1273(4) 0.0484(9) Uani d . 1 1 . .
C C7B 0.70786(19) 0.19481(12) 0.9834(5) 0.0536(9) Uani d . 1 1 . .
H H7B 0.7496 0.2140 0.9862 0.064 Uiso calc R 1 1 . .
C C8B 0.69336(18) 0.16448(10) 0.8521(5) 0.0489(9) Uani d . 1 1 . .
H H8B 0.7243 0.1615 0.7567 0.059 Uiso calc R 1 1 . .
C C9B 0.6263(2) 0.10767(11) 1.0426(5) 0.0593(10) Uani d . 1 1 . .
H H9BA 0.5801 0.0916 1.0619 0.071 Uiso calc R 1 1 . .
H H9BB 0.6632 0.0822 1.0391 0.071 Uiso calc R 1 1 . .
C C10B 0.6420(2) 0.14294(11) 1.1955(5) 0.0584(10) Uani d . 1 1 . .
H H10C 0.6851 0.1321 1.2568 0.070 Uiso calc R 1 1 . .
H H10D 0.6020 0.1423 1.2776 0.070 Uiso calc R 1 1 . .
C C11B 0.6128(2) 0.10039(11) 0.7077(5) 0.0674(11) Uani d . 1 1 . .
H H11B 0.6118 0.1211 0.6023 0.081 Uiso calc R 1 1 . .
C C12B 0.6761(3) 0.06402(14) 0.6857(7) 0.0962(16) Uani d . 1 1 . .
H H12D 0.7207 0.0821 0.6822 0.144 Uiso calc R 1 1 . .
H H12E 0.6703 0.0459 0.5784 0.144 Uiso calc R 1 1 . .
H H12F 0.6768 0.0414 0.7826 0.144 Uiso calc R 1 1 . .
C C13B 0.5421(3) 0.07234(13) 0.7127(6) 0.0925(15) Uani d . 1 1 . .
H H13D 0.5028 0.0953 0.7239 0.139 Uiso calc R 1 1 . .
H H13E 0.5420 0.0502 0.8110 0.139 Uiso calc R 1 1 . .
H H13F 0.5365 0.0537 0.6064 0.139 Uiso calc R 1 1 . .
C C14B 0.6738(2) 0.23070(13) 1.2780(5) 0.0724(11) Uani d . 1 1 . .
H H14D 0.6803 0.2637 1.2342 0.109 Uiso calc R 1 1 . .
H H14E 0.7180 0.2194 1.3302 0.109 Uiso calc R 1 1 . .
H H14F 0.6361 0.2306 1.3645 0.109 Uiso calc R 1 1 . .
C C15B 0.56802(18) 0.33766(10) 0.6934(5) 0.0512(9) Uani d . 1 1 . .
H H15B 0.5747 0.3467 0.8100 0.061 Uiso calc R 1 1 . .
C C16B 0.56511(18) 0.37540(10) 0.5557(4) 0.0436(8) Uani d . 1 1 . .
C C17B 0.5779(2) 0.42523(11) 0.5944(5) 0.0559(10) Uani d . 1 1 . .
C C18B 0.5762(2) 0.46066(12) 0.4637(5) 0.0678(12) Uani d . 1 1 . .
H H18B 0.5843 0.4938 0.4910 0.081 Uiso calc R 1 1 . .
C C19B 0.5628(2) 0.44701(13) 0.2937(6) 0.0689(11) Uani d . 1 1 . .
H H19B 0.5618 0.4709 0.2059 0.083 Uiso calc R 1 1 . .
C C20B 0.5508(2) 0.39830(12) 0.2528(5) 0.0626(10) Uani d . 1 1 . .
H H20B 0.5421 0.3891 0.1373 0.075 Uiso calc R 1 1 . .
C C21B 0.55172(19) 0.36324(10) 0.3818(5) 0.0536(9) Uani d . 1 1 . .
H H21B 0.5431 0.3303 0.3524 0.064 Uiso calc R 1 1 . .

loop_
_atom_site_aniso_label
_atom_site_aniso_U_11
_atom_site_aniso_U_22
_atom_site_aniso_U_33
_atom_site_aniso_U_12
_atom_site_aniso_U_13
_atom_site_aniso_U_23
Cl1A 0.1296(10) 0.0559(5) 0.0648(6) -0.0107(5) 0.0002(7) 0.0126(5)
Cl1B 0.1695(13) 0.0502(5) 0.0670(7) -0.0153(6) -0.0046(8) -0.0105(5)
O1A 0.0818(19) 0.0451(12) 0.0583(16) 0.0061(11) 0.0360(15) 0.0021(11)
O2A 0.162(3) 0.0432(13) 0.0559(16) 0.0018(15) 0.0060(18) 0.0129(13)
O1B 0.0789(19) 0.0427(11) 0.0476(14) -0.0058(11) -0.0128(14) 0.0002(11)
O2B 0.129(3) 0.0408(12) 0.0555(15) 0.0054(13) -0.0069(16) -0.0111(12)
N1A 0.0562(19) 0.0316(12) 0.0425(16) 0.0054(11) 0.0005(14) -0.0027(11)
N2A 0.068(2) 0.0327(13) 0.0480(16) 0.0056(12) 0.0024(15) -0.0030(12)
N1B 0.0549(19) 0.0315(12) 0.0405(15) 0.0001(11) -0.0014(14) -0.0003(12)
N2B 0.061(2) 0.0350(13) 0.0462(16) 0.0038(12) 0.0009(15) 0.0033(12)
C1A 0.050(2) 0.0336(13) 0.0393(16) 0.0017(13) 0.0069(17) -0.0045(14)
C2A 0.040(2) 0.0358(15) 0.0465(19) -0.0050(13) 0.0001(16) -0.0020(14)
C3A 0.042(2) 0.0384(15) 0.049(2) 0.0016(14) 0.0073(18) 0.0030(15)
C4A 0.072(3) 0.0415(18) 0.044(2) -0.0013(16) -0.0072(19) 0.0032(16)
C5A 0.054(2) 0.0422(16) 0.0387(18) -0.0005(14) -0.0072(17) -0.0029(15)
C6A 0.070(3) 0.0517(18) 0.0355(19) -0.0083(16) 0.0093(19) -0.0014(15)
C7A 0.047(2) 0.0475(16) 0.049(2) 0.0065(15) -0.0037(19) -0.0114(17)
C8A 0.052(3) 0.0486(18) 0.057(2) -0.0080(16) 0.0038(19) -0.0088(17)
C9A 0.070(3) 0.0426(17) 0.057(2) -0.0029(16) 0.001(2) -0.0142(17)
C10A 0.081(3) 0.059(2) 0.049(2) -0.0013(19) 0.009(2) -0.0191(19)
C11A 0.078(3) 0.0412(17) 0.054(2) 0.0074(17) 0.010(2) 0.0014(16)
C12A 0.102(4) 0.062(2) 0.100(3) -0.011(2) 0.030(3) 0.022(2)
C13A 0.122(4) 0.055(2) 0.093(3) 0.029(2) 0.009(3) 0.019(2)
C14A 0.107(4) 0.080(2) 0.058(2) -0.019(2) 0.024(3) 0.007(2)
C15A 0.066(3) 0.0406(17) 0.053(2) 0.0062(16) -0.0008(19) 0.0020(16)
C16A 0.043(2) 0.0335(16) 0.056(2) 0.0059(13) -0.0043(18) -0.0038(15)
C17A 0.065(3) 0.0424(18) 0.057(2) 0.0004(16) -0.005(2) 0.0041(17)
C18A 0.088(3) 0.0380(17) 0.077(3) 0.0016(18) -0.009(3) -0.007(2)
C19A 0.096(3) 0.054(2) 0.068(3) 0.007(2) 0.000(3) -0.024(2)
C20A 0.068(3) 0.061(2) 0.057(2) 0.0008(18) 0.002(2) -0.007(2)
C21A 0.054(3) 0.0448(17) 0.051(2) -0.0027(16) 0.0012(18) 0.0011(16)
C1B 0.065(2) 0.0341(14) 0.0419(18) 0.0041(15) 0.0024(19) 0.0068(14)
C2B 0.050(2) 0.0329(13) 0.0402(18) -0.0082(13) 0.0024(17) 0.0014(14)
C3B 0.037(2) 0.0365(15) 0.049(2) 0.0015(13) 0.0015(17) 0.0000(15)
C4B 0.061(3) 0.0371(17) 0.049(2) 0.0054(15) 0.0076(19) -0.0071(15)
C5B 0.049(2) 0.0419(15) 0.0373(17) -0.0034(14) 0.0114(17) -0.0009(14)
C6B 0.055(2) 0.0458(17) 0.044(2) -0.0056(15) -0.0006(19) 0.0026(15)
C7B 0.049(2) 0.0490(18) 0.063(2) -0.0007(16) 0.001(2) 0.0039(17)
C8B 0.049(2) 0.0455(16) 0.052(2) 0.0128(15) 0.0141(19) 0.0092(16)
C9B 0.079(3) 0.0420(17) 0.057(2) -0.0041(17) 0.000(2) 0.0095(17)
C10B 0.076(3) 0.0540(19) 0.045(2) -0.0007(17) -0.003(2) 0.0128(17)
C11B 0.111(3) 0.0342(16) 0.056(2) 0.010(2) -0.004(2) -0.0030(16)
C12B 0.135(4) 0.060(2) 0.094(3) 0.033(2) 0.000(3) -0.024(2)
C13B 0.120(4) 0.056(2) 0.102(4) -0.005(2) -0.045(3) -0.018(2)
C14B 0.090(3) 0.073(2) 0.054(2) -0.009(2) -0.015(2) -0.011(2)
C15B 0.061(2) 0.0382(16) 0.054(2) 0.0017(15) 0.000(2) -0.0045(16)
C16B 0.046(2) 0.0350(15) 0.050(2) 0.0053(13) 0.0028(18) 0.0049(15)
C17B 0.072(3) 0.0391(17) 0.057(2) -0.0002(16) 0.002(2) -0.0033(16)
C18B 0.100(3) 0.0320(17) 0.072(3) 0.0002(18) 0.007(3) 0.0018(18)
C19B 0.090(3) 0.0492(19) 0.068(3) 0.0096(19) 0.013(3) 0.0180(19)
C20B 0.079(3) 0.054(2) 0.055(2) 0.0103(19) 0.001(2) 0.0018(17)
C21B 0.065(3) 0.0364(15) 0.059(2) 0.0035(15) 0.000(2) 0.0042(17)

loop_
_atom_type_symbol
_atom_type_description
_atom_type_scat_dispersion_real
_atom_type_scat_dispersion_imag
_atom_type_scat_source
C C 0.0033 0.0016 'International Tables Vol C Tables 4.2.6.8 and 6.1.1.4'
H H 0.0000 0.0000 'International Tables Vol C Tables 4.2.6.8 and 6.1.1.4'
N N 0.0061 0.0033 'International Tables Vol C Tables 4.2.6.8 and 6.1.1.4'
O O 0.0106 0.0060 'International Tables Vol C Tables 4.2.6.8 and 6.1.1.4'
Cl Cl 0.1484 0.1585 'International Tables Vol C Tables 4.2.6.8 and 6.1.1.4'

loop_
_geom_angle_atom_site_label_1
_geom_angle_atom_site_label_2
_geom_angle_atom_site_label_3
_geom_angle_site_symmetry_1
_geom_angle_site_symmetry_3
_geom_angle
_geom_angle_publ_flag
N2A N1A C4A . . 130.9(2) ?
N2A N1A C3A . . 116.7(3) ?
C4A N1A C3A . . 112.4(3) ?
C15A N2A N1A . . 119.4(3) ?
N2B N1B C4B . . 130.1(2) ?
N2B N1B C3B . . 117.1(2) ?
C4B N1B C3B . . 112.8(3) ?
C15B N2B N1B . . 119.1(3) ?
C7A C1A C9A . . 107.3(3) ?
C7A C1A C11A . . 112.1(3) ?
C9A C1A C11A . . 113.0(2) ?
C7A C1A C2A . . 106.1(2) ?
C9A C1A C2A . . 105.4(3) ?
C11A C1A C2A . . 112.5(3) ?
C3A C2A C5A . . 105.2(2) ?
C3A C2A C1A . . 112.6(3) ?
C5A C2A C1A . . 110.1(3) ?
C3A C2A H2AB . . 109.6 ?
C5A C2A H2AB . . 109.6 ?
C1A C2A H2AB . . 109.6 ?
O1A C3A N1A . . 123.3(3) ?
O1A C3A C2A . . 128.2(3) ?
N1A C3A C2A . . 108.4(3) ?
O2A C4A N1A . . 123.6(3) ?
O2A C4A C5A . . 127.4(3) ?
N1A C4A C5A . . 109.0(3) ?
C4A C5A C2A . . 104.8(3) ?
C4A C5A C6A . . 113.2(3) ?
C2A C5A C6A . . 111.0(2) ?
C4A C5A H5AA . . 109.3 ?
C2A C5A H5AA . . 109.3 ?
C6A C5A H5AA . . 109.3 ?
C8A C6A C14A . . 113.9(3) ?
C8A C6A C10A . . 107.7(3) ?
C14A C6A C10A . . 111.3(3) ?
C8A C6A C5A . . 105.6(3) ?
C14A C6A C5A . . 113.5(3) ?
C10A C6A C5A . . 104.3(3) ?
C8A C7A C1A . . 115.6(3) ?
C8A C7A H7A . . 122.2 ?
C1A C7A H7A . . 122.2 ?
C7A C8A C6A . . 116.8(3) ?
C7A C8A H8A . . 121.6 ?
C6A C8A H8A . . 121.6 ?
C10A C9A C1A . . 111.2(2) ?
C10A C9A H9AA . . 109.4 ?
C1A C9A H9AA . . 109.4 ?
C10A C9A H9AB . . 109.4 ?
C1A C9A H9AB . . 109.4 ?
H9AA C9A H9AB . . 108.0 ?
C9A C10A C6A . . 111.1(3) ?
C9A C10A H10A . . 109.4 ?
C6A C10A H10A . . 109.4 ?
C9A C10A H10B . . 109.4 ?
C6A C10A H10B . . 109.4 ?
H10A C10A H10B . . 108.0 ?
C12A C11A C13A . . 109.3(3) ?
C12A C11A C1A . . 114.7(3) ?
C13A C11A C1A . . 111.4(3) ?
C12A C11A H11A . . 107.0 ?
C13A C11A H11A . . 107.0 ?
C1A C11A H11A . . 107.0 ?
C11A C12A H12A . . 109.5 ?
C11A C12A H12B . . 109.5 ?
H12A C12A H12B . . 109.5 ?
C11A C12A H12C . . 109.5 ?
H12A C12A H12C . . 109.5 ?
H12B C12A H12C . . 109.5 ?
C11A C13A H13A . . 109.5 ?
C11A C13A H13B . . 109.5 ?
H13A C13A H13B . . 109.5 ?
C11A C13A H13C . . 109.5 ?
H13A C13A H13C . . 109.5 ?
H13B C13A H13C . . 109.5 ?
C6A C14A H14A . . 109.5 ?
C6A C14A H14B . . 109.5 ?
H14A C14A H14B . . 109.5 ?
C6A C14A H14C . . 109.5 ?
H14A C14A H14C . . 109.5 ?
H14B C14A H14C . . 109.5 ?
N2A C15A C16A . . 119.2(3) ?
N2A C15A H15A . . 120.4 ?
C16A C15A H15A . . 120.4 ?
C17A C16A C21A . . 117.7(3) ?
C17A C16A C15A . . 121.5(3) ?
C21A C16A C15A . . 120.8(3) ?
C18A C17A C16A . . 121.2(3) ?
C18A C17A Cl1A . . 117.6(3) ?
C16A C17A Cl1A . . 121.1(3) ?
C19A C18A C17A . . 120.0(3) ?
C19A C18A H18A . . 120.0 ?
C17A C18A H18A . . 120.0 ?
C18A C19A C20A . . 120.1(3) ?
C18A C19A H19A . . 119.9 ?
C20A C19A H19A . . 119.9 ?
C21A C20A C19A . . 119.0(4) ?
C21A C20A H20A . . 120.5 ?
C19A C20A H20A . . 120.5 ?
C20A C21A C16A . . 121.9(3) ?
C20A C21A H21A . . 119.1 ?
C16A C21A H21A . . 119.1 ?
C8B C1B C11B . . 113.5(3) ?
C8B C1B C9B . . 106.7(3) ?
C11B C1B C9B . . 113.2(2) ?
C8B C1B C2B . . 105.4(2) ?
C11B C1B C2B . . 113.5(3) ?
C9B C1B C2B . . 103.8(3) ?
C3B C2B C5B . . 105.3(2) ?
C3B C2B C1B . . 113.4(3) ?
C5B C2B C1B . . 110.8(3) ?
C3B C2B H2BB . . 109.1 ?
C5B C2B H2BB . . 109.1 ?
C1B C2B H2BB . . 109.1 ?
O1B C3B N1B . . 123.0(3) ?
O1B C3B C2B . . 128.8(3) ?
N1B C3B C2B . . 108.2(3) ?
O2B C4B N1B . . 124.2(3) ?
O2B C4B C5B . . 127.3(3) ?
N1B C4B C5B . . 108.5(3) ?
C4B C5B C2B . . 105.1(3) ?
C4B C5B C6B . . 112.8(3) ?
C2B C5B C6B . . 111.1(2) ?
C4B C5B H5BA . . 109.2 ?
C2B C5B H5BA . . 109.2 ?
C6B C5B H5BA . . 109.2 ?
C7B C6B C14B . . 113.5(3) ?
C7B C6B C10B . . 108.1(3) ?
C14B C6B C10B . . 110.2(3) ?
C7B C6B C5B . . 106.3(3) ?
C14B C6B C5B . . 113.6(3) ?
C10B C6B C5B . . 104.5(3) ?
C8B C7B C6B . . 115.9(3) ?
C8B C7B H7B . . 122.1 ?
C6B C7B H7B . . 122.1 ?
C7B C8B C1B . . 117.0(3) ?
C7B C8B H8B . . 121.5 ?
C1B C8B H8B . . 121.5 ?
C10B C9B C1B . . 112.1(2) ?
C10B C9B H9BA . . 109.2 ?
C1B C9B H9BA . . 109.2 ?
C10B C9B H9BB . . 109.2 ?
C1B C9B H9BB . . 109.2 ?
H9BA C9B H9BB . . 107.9 ?
C9B C10B C6B . . 110.4(3) ?
C9B C10B H10C . . 109.6 ?
C6B C10B H10C . . 109.6 ?
C9B C10B H10D . . 109.6 ?
C6B C10B H10D . . 109.6 ?
H10C C10B H10D . . 108.1 ?
C13B C11B C1B . . 114.3(4) ?
C13B C11B C12B . . 110.0(3) ?
C1B C11B C12B . . 111.6(3) ?
C13B C11B H11B . . 106.9 ?
C1B C11B H11B . . 106.9 ?
C12B C11B H11B . . 106.9 ?
C11B C12B H12D . . 109.5 ?
C11B C12B H12E . . 109.5 ?
H12D C12B H12E . . 109.5 ?
C11B C12B H12F . . 109.5 ?
H12D C12B H12F . . 109.5 ?
H12E C12B H12F . . 109.5 ?
C11B C13B H13D . . 109.5 ?
C11B C13B H13E . . 109.5 ?
H13D C13B H13E . . 109.5 ?
C11B C13B H13F . . 109.5 ?
H13D C13B H13F . . 109.5 ?
H13E C13B H13F . . 109.5 ?
C6B C14B H14D . . 109.5 ?
C6B C14B H14E . . 109.5 ?
H14D C14B H14E . . 109.5 ?
C6B C14B H14F . . 109.5 ?
H14D C14B H14F . . 109.5 ?
H14E C14B H14F . . 109.5 ?
N2B C15B C16B . . 118.8(3) ?
N2B C15B H15B . . 120.6 ?
C16B C15B H15B . . 120.6 ?
C21B C16B C17B . . 117.4(3) ?
C21B C16B C15B . . 121.8(3) ?
C17B C16B C15B . . 120.8(3) ?
C18B C17B C16B . . 120.7(3) ?
C18B C17B Cl1B . . 118.5(3) ?
C16B C17B Cl1B . . 120.9(3) ?
C19B C18B C17B . . 120.0(3) ?
C19B C18B H18B . . 120.0 ?
C17B C18B H18B . . 120.0 ?
C20B C19B C18B . . 120.2(3) ?
C20B C19B H19B . . 119.9 ?
C18B C19B H19B . . 119.9 ?
C21B C20B C19B . . 120.0(4) ?
C21B C20B H20B . . 120.0 ?
C19B C20B H20B . . 120.0 ?
C20B C21B C16B . . 121.8(3) ?
C20B C21B H21B . . 119.1 ?
C16B C21B H21B . . 119.1 ?

loop_
_geom_bond_atom_site_label_1
_geom_bond_atom_site_label_2
_geom_bond_site_symmetry_2
_geom_bond_distance
_geom_bond_publ_flag
Cl1A C17A . 1.742(4) ?
Cl1B C17B . 1.740(4) ?
O1A C3A . 1.201(4) ?
O2A C4A . 1.215(4) ?
O1B C3B . 1.205(4) ?
O2B C4B . 1.204(4) ?
N1A N2A . 1.388(3) ?
N1A C4A . 1.396(4) ?
N1A C3A . 1.409(4) ?
N2A C15A . 1.257(4) ?
N1B N2B . 1.388(3) ?
N1B C4B . 1.398(4) ?
N1B C3B . 1.405(4) ?
N2B C15B . 1.269(3) ?
C1A C7A . 1.492(4) ?
C1A C9A . 1.546(4) ?
C1A C11A . 1.553(5) ?
C1A C2A . 1.565(4) ?
C2A C3A . 1.504(4) ?
C2A C5A . 1.552(4) ?
C2A H2AB . 0.9800 ?
C4A C5A . 1.506(4) ?
C5A C6A . 1.554(5) ?
C5A H5AA . 0.9800 ?
C6A C8A . 1.502(5) ?
C6A C14A . 1.519(5) ?
C6A C10A . 1.543(4) ?
C7A C8A . 1.324(4) ?
C7A H7A . 0.9300 ?
C8A H8A . 0.9300 ?
C9A C10A . 1.530(5) ?
C9A H9AA . 0.9700 ?
C9A H9AB . 0.9700 ?
C10A H10A . 0.9700 ?
C10A H10B . 0.9700 ?
C11A C12A . 1.515(5) ?
C11A C13A . 1.543(5) ?
C11A H11A . 0.9800 ?
C12A H12A . 0.9600 ?
C12A H12B . 0.9600 ?
C12A H12C . 0.9600 ?
C13A H13A . 0.9600 ?
C13A H13B . 0.9600 ?
C13A H13C . 0.9600 ?
C14A H14A . 0.9600 ?
C14A H14B . 0.9600 ?
C14A H14C . 0.9600 ?
C15A C16A . 1.463(4) ?
C15A H15A . 0.9300 ?
C16A C17A . 1.385(4) ?
C16A C21A . 1.393(5) ?
C17A C18A . 1.382(5) ?
C18A C19A . 1.381(6) ?
C18A H18A . 0.9300 ?
C19A C20A . 1.384(5) ?
C19A H19A . 0.9300 ?
C20A C21A . 1.384(4) ?
C20A H20A . 0.9300 ?
C21A H21A . 0.9300 ?
C1B C8B . 1.501(4) ?
C1B C11B . 1.532(5) ?
C1B C9B . 1.554(5) ?
C1B C2B . 1.570(4) ?
C2B C3B . 1.509(4) ?
C2B C5B . 1.542(4) ?
C2B H2BB . 0.9800 ?
C4B C5B . 1.511(4) ?
C5B C6B . 1.548(5) ?
C5B H5BA . 0.9800 ?
C6B C7B . 1.495(5) ?
C6B C14B . 1.527(4) ?
C6B C10B . 1.548(4) ?
C7B C8B . 1.322(4) ?
C7B H7B . 0.9300 ?
C8B H8B . 0.9300 ?
C9B C10B . 1.534(5) ?
C9B H9BA . 0.9700 ?
C9B H9BB . 0.9700 ?
C10B H10C . 0.9700 ?
C10B H10D . 0.9700 ?
C11B C13B . 1.513(6) ?
C11B C12B . 1.538(5) ?
C11B H11B . 0.9800 ?
C12B H12D . 0.9600 ?
C12B H12E . 0.9600 ?
C12B H12F . 0.9600 ?
C13B H13D . 0.9600 ?
C13B H13E . 0.9600 ?
C13B H13F . 0.9600 ?
C14B H14D . 0.9600 ?
C14B H14E . 0.9600 ?
C14B H14F . 0.9600 ?
C15B C16B . 1.465(4) ?
C15B H15B . 0.9300 ?
C16B C21B . 1.389(5) ?
C16B C17B . 1.398(4) ?
C17B C18B . 1.383(5) ?
C18B C19B . 1.371(5) ?
C18B H18B . 0.9300 ?
C19B C20B . 1.370(5) ?
C19B H19B . 0.9300 ?
C20B C21B . 1.366(5) ?
C20B H20B . 0.9300 ?
C21B H21B . 0.9300 ?

loop_
_geom_hbond_atom_site_label_D
_geom_hbond_atom_site_label_H
_geom_hbond_atom_site_label_A
_geom_hbond_site_symmetry_A
_geom_hbond_distance_DH
_geom_hbond_distance_HA
_geom_hbond_distance_DA
_geom_hbond_angle_DHA
_geom_hbond_publ_flag
C2B H2BB O1A 3_456 0.98 2.40 3.213(4) 139 yes

loop_
_geom_torsion_atom_site_label_1
_geom_torsion_atom_site_label_2
_geom_torsion_atom_site_label_3
_geom_torsion_atom_site_label_4
_geom_torsion_site_symmetry_1
_geom_torsion_site_symmetry_2
_geom_torsion_site_symmetry_3
_geom_torsion_site_symmetry_4
_geom_torsion
_geom_torsion_publ_flag
C4A N1A N2A C15A . . . . 5.3(5) ?
C3A N1A N2A C15A . . . . -177.0(3) ?
C4B N1B N2B C15B . . . . -3.2(5) ?
C3B N1B N2B C15B . . . . 175.4(3) ?
C7A C1A C2A C3A . . . . 63.0(3) ?
C9A C1A C2A C3A . . . . 176.5(2) ?
C11A C1A C2A C3A . . . . -59.9(3) ?
C7A C1A C2A C5A . . . . -54.1(3) ?
C9A C1A C2A C5A . . . . 59.5(3) ?
C11A C1A C2A C5A . . . . -177.0(3) ?
N2A N1A C3A O1A . . . . -2.3(5) ?
C4A N1A C3A O1A . . . . 175.9(3) ?
N2A N1A C3A C2A . . . . 177.9(2) ?
C4A N1A C3A C2A . . . . -4.0(4) ?
C5A C2A C3A O1A . . . . -178.5(4) ?
C1A C2A C3A O1A . . . . 61.6(5) ?
C5A C2A C3A N1A . . . . 1.4(3) ?
C1A C2A C3A N1A . . . . -118.6(3) ?
N2A N1A C4A O2A . . . . 2.4(6) ?
C3A N1A C4A O2A . . . . -175.5(3) ?
N2A N1A C4A C5A . . . . -177.2(3) ?
C3A N1A C4A C5A . . . . 5.0(4) ?
O2A C4A C5A C2A . . . . 176.7(4) ?
N1A C4A C5A C2A . . . . -3.8(4) ?
O2A C4A C5A C6A . . . . -62.3(5) ?
N1A C4A C5A C6A . . . . 117.3(3) ?
C3A C2A C5A C4A . . . . 1.4(3) ?
C1A C2A C5A C4A . . . . 123.0(3) ?
C3A C2A C5A C6A . . . . -121.1(3) ?
C1A C2A C5A C6A . . . . 0.5(3) ?
C4A C5A C6A C8A . . . . -64.9(3) ?
C2A C5A C6A C8A . . . . 52.6(3) ?
C4A C5A C6A C14A . . . . 60.5(4) ?
C2A C5A C6A C14A . . . . 178.0(3) ?
C4A C5A C6A C10A . . . . -178.3(3) ?
C2A C5A C6A C10A . . . . -60.8(3) ?
C9A C1A C7A C8A . . . . -55.3(3) ?
C11A C1A C7A C8A . . . . -179.9(3) ?
C2A C1A C7A C8A . . . . 57.0(4) ?
C1A C7A C8A C6A . . . . 0.2(4) ?
C14A C6A C8A C7A . . . . 178.1(3) ?
C10A C6A C8A C7A . . . . 54.2(4) ?
C5A C6A C8A C7A . . . . -56.8(4) ?
C7A C1A C9A C10A . . . . 53.7(4) ?
C11A C1A C9A C10A . . . . 177.7(3) ?
C2A C1A C9A C10A . . . . -59.1(3) ?
C1A C9A C10A C6A . . . . -2.0(4) ?
C8A C6A C10A C9A . . . . -49.9(4) ?
C14A C6A C10A C9A . . . . -175.3(3) ?
C5A C6A C10A C9A . . . . 62.0(4) ?
C7A C1A C11A C12A . . . . -173.9(3) ?
C9A C1A C11A C12A . . . . 64.7(4) ?
C2A C1A C11A C12A . . . . -54.5(4) ?
C7A C1A C11A C13A . . . . 61.2(4) ?
C9A C1A C11A C13A . . . . -60.1(4) ?
C2A C1A C11A C13A . . . . -179.3(3) ?
N1A N2A C15A C16A . . . . 175.9(3) ?
N2A C15A C16A C17A . . . . -177.9(3) ?
N2A C15A C16A C21A . . . . 0.4(5) ?
C21A C16A C17A C18A . . . . -0.3(5) ?
C15A C16A C17A C18A . . . . 178.1(3) ?
C21A C16A C17A Cl1A . . . . -178.5(3) ?
C15A C16A C17A Cl1A . . . . -0.2(5) ?
C16A C17A C18A C19A . . . . 0.9(6) ?
Cl1A C17A C18A C19A . . . . 179.1(3) ?
C17A C18A C19A C20A . . . . -1.3(6) ?
C18A C19A C20A C21A . . . . 1.2(6) ?
C19A C20A C21A C16A . . . . -0.7(6) ?
C17A C16A C21A C20A . . . . 0.2(5) ?
C15A C16A C21A C20A . . . . -178.2(3) ?
C8B C1B C2B C3B . . . . 66.1(3) ?
C11B C1B C2B C3B . . . . -58.7(3) ?
C9B C1B C2B C3B . . . . 178.1(3) ?
C8B C1B C2B C5B . . . . -52.1(3) ?
C11B C1B C2B C5B . . . . -176.9(3) ?
C9B C1B C2B C5B . . . . 59.9(3) ?
N2B N1B C3B O1B . . . . -1.2(5) ?
C4B N1B C3B O1B . . . . 177.7(3) ?
N2B N1B C3B C2B . . . . 178.2(2) ?
C4B N1B C3B C2B . . . . -2.9(4) ?
C5B C2B C3B O1B . . . . -178.2(3) ?
C1B C2B C3B O1B . . . . 60.5(4) ?
C5B C2B C3B N1B . . . . 2.4(3) ?
C1B C2B C3B N1B . . . . -118.9(3) ?
N2B N1B C4B O2B . . . . 2.1(6) ?
C3B N1B C4B O2B . . . . -176.6(3) ?
N2B N1B C4B C5B . . . . -179.2(3) ?
C3B N1B C4B C5B . . . . 2.1(4) ?
O2B C4B C5B C2B . . . . 178.2(3) ?
N1B C4B C5B C2B . . . . -0.5(3) ?
O2B C4B C5B C6B . . . . -60.6(4) ?
N1B C4B C5B C6B . . . . 120.7(3) ?
C3B C2B C5B C4B . . . . -1.2(3) ?
C1B C2B C5B C4B . . . . 121.8(3) ?
C3B C2B C5B C6B . . . . -123.5(3) ?
C1B C2B C5B C6B . . . . -0.5(3) ?
C4B C5B C6B C7B . . . . -64.2(3) ?
C2B C5B C6B C7B . . . . 53.5(3) ?
C4B C5B C6B C14B . . . . 61.4(4) ?
C2B C5B C6B C14B . . . . 179.1(3) ?
C4B C5B C6B C10B . . . . -178.4(3) ?
C2B C5B C6B C10B . . . . -60.6(3) ?
C14B C6B C7B C8B . . . . 178.1(3) ?
C10B C6B C7B C8B . . . . 55.5(4) ?
C5B C6B C7B C8B . . . . -56.2(3) ?
C6B C7B C8B C1B . . . . -0.6(4) ?
C11B C1B C8B C7B . . . . -179.0(3) ?
C9B C1B C8B C7B . . . . -53.7(3) ?
C2B C1B C8B C7B . . . . 56.2(3) ?
C8B C1B C9B C10B . . . . 51.6(4) ?
C11B C1B C9B C10B . . . . 177.1(3) ?
C2B C1B C9B C10B . . . . -59.4(3) ?
C1B C9B C10B C6B . . . . -0.9(4) ?
C7B C6B C10B C9B . . . . -51.5(4) ?
C14B C6B C10B C9B . . . . -176.1(3) ?
C5B C6B C10B C9B . . . . 61.4(4) ?
C8B C1B C11B C13B . . . . -177.2(3) ?
C9B C1B C11B C13B . . . . 61.1(4) ?
C2B C1B C11B C13B . . . . -56.8(4) ?
C8B C1B C11B C12B . . . . 57.3(4) ?
C9B C1B C11B C12B . . . . -64.5(4) ?
C2B C1B C11B C12B . . . . 177.6(3) ?
N1B N2B C15B C16B . . . . 178.3(3) ?
N2B C15B C16B C21B . . . . 3.2(5) ?
N2B C15B C16B C17B . . . . -174.9(3) ?
C21B C16B C17B C18B . . . . 0.8(5) ?
C15B C16B C17B C18B . . . . 179.0(3) ?
C21B C16B C17B Cl1B . . . . -179.5(3) ?
C15B C16B C17B Cl1B . . . . -1.3(5) ?
C16B C17B C18B C19B . . . . -0.8(6) ?
Cl1B C17B C18B C19B . . . . 179.5(4) ?
C17B C18B C19B C20B . . . . 0.1(6) ?
C18B C19B C20B C21B . . . . 0.5(6) ?
C19B C20B C21B C16B . . . . -0.5(6) ?
C17B C16B C21B C20B . . . . -0.1(5) ?
C15B C16B C21B C20B . . . . -178.3(3) ?
